data_4314643
loop_
_publ_author_name
'Eric J. Schelter'
'Ruilian Wu'
'Brian L. Scott'
'Joe D. Thompson'
'Thibault Cantat'
'Kevin D. John'
'Enrique R. Batista'
'David E. Morris'
'Jaqueline L. Kiplinger'

_publ_contact_author_address
;Los Alamos National Laboratory
Los Alamos, NM
87545
U.S.A.
;
_publ_contact_author_email kiplinger@lanl.gov
_publ_contact_author_fax 505-667-9905
_publ_contact_author_name 'Jaqueline L. Kiplinger'
_publ_contact_author_phone 505-665-9553
_publ_section_title
;
 Actinide Redox-Active Ligand Complexes: Reversible Intramolecular
 Electron-Transfer in U(dpp-BIAN)2/U(dpp-BIAN)2(THF)
;
_journal_name_full 'Inorganic Chemistry'
_journal_page_first 924
_journal_page_last 933
_journal_paper_doi 10.1021/ic901636f
_journal_volume 49
_journal_year 2010
_chemical_formula_sum 'C76 H88 N4 O Th'
_chemical_formula_weight 1305.58
_chemical_name_systematic
; 
 ? 
;
_space_group_IT_number 2
_symmetry_cell_setting triclinic
_symmetry_space_group_name_Hall '-P 1'
_symmetry_space_group_name_H-M 'P -1'
_atom_sites_solution_hydrogens geom
_atom_sites_solution_primary direct
_atom_sites_solution_secondary difmap
_audit_creation_method SHELXL-97
_cell_angle_alpha 108.072(2)
_cell_angle_beta 101.114(2)
_cell_angle_gamma 101.312(2)
_cell_formula_units_Z 4
_cell_length_a 17.1974(19)
_cell_length_b 18.163(2)
_cell_length_c 24.980(3)
_cell_measurement_temperature 120(1)
_cell_volume 6999.3(14)
_computing_cell_refinement 'SAINT+, v. 7.06 (Bruker AXS, 2001)'
_computing_data_collection 'APEX II, v. 1.08 (Bruker AXS, 2003)'
_computing_data_reduction 'SAINT+, v. 7.06 (Bruker AXS, 2001)'
_computing_molecular_graphics 'SHELXTL, v. 6.10, (Bruker AXS, 2000)'
_computing_publication_material 'SHELXTL, v. 6.10, (Bruker AXS, 2000)'
_computing_structure_refinement 'SHELXL-97 (Sheldrick, 1997)'
_computing_structure_solution 'SHELXS-97 (Sheldrick, 1990)'
_diffrn_ambient_temperature 120(1)
_diffrn_measured_fraction_theta_full 0.996
_diffrn_measured_fraction_theta_max 0.991
_diffrn_measurement_device_type 'Bruker D8 with APEXII CCD'
_diffrn_measurement_method '\w scans'
_diffrn_radiation_monochromator graphite
_diffrn_radiation_source 'fine-focus sealed tube'
_diffrn_radiation_type MoK\a
_diffrn_radiation_wavelength 0.71073
_diffrn_reflns_av_R_equivalents 0.0889
_diffrn_reflns_av_sigmaI/netI 0.1283
_diffrn_reflns_limit_h_max 20
_diffrn_reflns_limit_h_min -20
_diffrn_reflns_limit_k_max 21
_diffrn_reflns_limit_k_min -21
_diffrn_reflns_limit_l_max 29
_diffrn_reflns_limit_l_min -30
_diffrn_reflns_number 68068
_diffrn_reflns_theta_full 25.00
_diffrn_reflns_theta_max 25.33
_diffrn_reflns_theta_min 1.76
_diffrn_standards_decay_% 0
_diffrn_standards_interval_count 0
_diffrn_standards_interval_time 0
_diffrn_standards_number 0
_exptl_absorpt_coefficient_mu 2.182
_exptl_absorpt_correction_T_max 0.9178
_exptl_absorpt_correction_T_min 0.6694
_exptl_absorpt_correction_type multi-scan
_exptl_absorpt_process_details 'SADABS 2.03 (Sheldrick, 2001)'
_exptl_crystal_colour orange
_exptl_crystal_density_diffrn 1.239
_exptl_crystal_density_method 'not measured'
_exptl_crystal_description 'rectangular plate'
_exptl_crystal_F_000 2980
_exptl_crystal_size_max 0.20
_exptl_crystal_size_mid 0.10
_exptl_crystal_size_min 0.04
_platon_squeeze_details
;
5 thf solvent molecules and 2 solvent hexane molecules, all disordered, were
treated using SQUEEZE platon.  A.L. Spek, 2003, J. Appl. Cryst. 36, 7-13.
;
_refine_diff_density_max 2.825
_refine_diff_density_min -1.094
_refine_diff_density_rms 0.158
_refine_ls_extinction_method none
_refine_ls_goodness_of_fit_ref 0.948
_refine_ls_hydrogen_treatment constr
_refine_ls_matrix_type full
_refine_ls_number_parameters 1509
_refine_ls_number_reflns 25322
_refine_ls_number_restraints 0
_refine_ls_restrained_S_all 0.948
_refine_ls_R_factor_all 0.0946
_refine_ls_R_factor_gt 0.0568
_refine_ls_shift/su_max 0.017
_refine_ls_shift/su_mean 0.000
_refine_ls_structure_factor_coef Fsqd
_refine_ls_weighting_details 'calc w=1/[\s^2^(Fo^2^)+(0.0611P)^2^+0.0000P] where P=(Fo^2^+2Fc^2^)/3'
_refine_ls_weighting_scheme calc
_refine_ls_wR_factor_gt 0.1239
_refine_ls_wR_factor_ref 0.1351
_reflns_number_gt 16152
_reflns_number_total 25322
_reflns_threshold_expression >2sigma(I)
_cod_data_source_file ic901636f_si_001_3.cif
_cod_data_source_block apx701s
_cod_original_cell_volume 6999.4(13)
_cod_original_formula_sum 'C76 H88 N4 O1 Th1'
_cod_database_code 4314643

loop_
_symmetry_equiv_pos_as_xyz
'x, y, z'
'-x, -y, -z'

loop_
_atom_site_label
_atom_site_type_symbol
_atom_site_fract_x
_atom_site_fract_y
_atom_site_fract_z
_atom_site_U_iso_or_equiv
_atom_site_adp_type
_atom_site_occupancy
_atom_site_symmetry_multiplicity
_atom_site_calc_flag
_atom_site_refinement_flags
_atom_site_disorder_assembly
_atom_site_disorder_group
Th1 Th 0.960898(17) 0.682574(16) 0.258998(11) 0.01422(8) Uani 1 1 d . . .
Th2 Th 0.584684(16) 0.789773(16) 0.767723(12) 0.01404(8) Uani 1 1 d . . .
N1 N 1.0585(4) 0.7911(3) 0.3362(2) 0.0151(14) Uani 1 1 d . . .
N2 N 0.8757(4) 0.7359(4) 0.3139(3) 0.0187(15) Uani 1 1 d . . .
N3 N 1.0101(4) 0.5723(4) 0.2143(2) 0.0167(14) Uani 1 1 d . . .
N4 N 0.9289(4) 0.6750(3) 0.1630(2) 0.0154(14) Uani 1 1 d . . .
N5 N 0.6550(4) 0.8432(4) 0.8687(2) 0.0165(14) Uani 1 1 d . . .
N6 N 0.4972(4) 0.8574(3) 0.8055(3) 0.0165(14) Uani 1 1 d . . .
N7 N 0.5503(4) 0.6495(3) 0.7208(2) 0.0149(14) Uani 1 1 d . . .
N8 N 0.5784(3) 0.7777(3) 0.6712(3) 0.0145(14) Uani 1 1 d . . .
O1 O 0.8719(3) 0.5621(3) 0.2717(2) 0.0275(14) Uani 1 1 d . . .
O2 O 0.7065(3) 0.9064(3) 0.7789(2) 0.0200(12) Uani 1 1 d . . .
C1 C 1.1393(5) 0.8268(4) 0.3747(3) 0.0186(18) Uani 1 1 d . . .
C2 C 1.2087(5) 0.8297(4) 0.3532(3) 0.0195(18) Uani 1 1 d . . .
C3 C 1.2869(5) 0.8640(5) 0.3918(4) 0.027(2) Uani 1 1 d . . .
H3 H 1.3327 0.8668 0.3772 0.032 Uiso 1 1 calc R . .
C4 C 1.2975(5) 0.8939(5) 0.4512(4) 0.031(2) Uani 1 1 d . . .
H4 H 1.3502 0.9174 0.4766 0.037 Uiso 1 1 calc R . .
C5 C 1.2294(5) 0.8886(5) 0.4729(3) 0.029(2) Uani 1 1 d . . .
H5 H 1.2367 0.9086 0.5131 0.035 Uiso 1 1 calc R . .
C6 C 1.1505(5) 0.8541(5) 0.4358(3) 0.0233(19) Uani 1 1 d . . .
C7 C 1.2017(5) 0.8006(5) 0.2872(3) 0.025(2) Uani 1 1 d . . .
H7 H 1.1550 0.7521 0.2687 0.029 Uiso 1 1 calc R . .
C8 C 1.1812(6) 0.8616(5) 0.2584(4) 0.041(3) Uani 1 1 d . . .
H8A H 1.1251 0.8627 0.2562 0.062 Uiso 1 1 calc R . .
H8B H 1.1885 0.8454 0.2197 0.062 Uiso 1 1 calc R . .
H8C H 1.2174 0.9143 0.2815 0.062 Uiso 1 1 calc R . .
C9 C 1.2763(5) 0.7758(5) 0.2714(3) 0.031(2) Uani 1 1 d . . .
H9A H 1.3233 0.8221 0.2869 0.046 Uiso 1 1 calc R . .
H9B H 1.2653 0.7532 0.2296 0.046 Uiso 1 1 calc R . .
H9C H 1.2874 0.7363 0.2877 0.046 Uiso 1 1 calc R . .
C10 C 1.0788(5) 0.8444(5) 0.4637(3) 0.031(2) Uani 1 1 d . . .
H10 H 1.0300 0.8067 0.4330 0.037 Uiso 1 1 calc R . .
C11 C 1.0582(6) 0.9251(5) 0.4892(4) 0.039(2) Uani 1 1 d . . .
H11A H 1.1072 0.9653 0.5154 0.058 Uiso 1 1 calc R . .
H11B H 1.0176 0.9181 0.5101 0.058 Uiso 1 1 calc R . .
H11C H 1.0369 0.9421 0.4580 0.058 Uiso 1 1 calc R . .
C12 C 1.0966(5) 0.8098(5) 0.5119(3) 0.027(2) Uani 1 1 d . . .
H12A H 1.1119 0.7609 0.4967 0.041 Uiso 1 1 calc R . .
H12B H 1.0483 0.7987 0.5250 0.041 Uiso 1 1 calc R . .
H12C H 1.1410 0.8481 0.5441 0.041 Uiso 1 1 calc R . .
C13 C 1.0046(4) 0.8419(4) 0.3381(3) 0.0150(17) Uani 1 1 d . . .
C14 C 1.0273(5) 0.9284(5) 0.3457(3) 0.0192(18) Uani 1 1 d . . .
C15 C 1.0982(5) 0.9863(4) 0.3573(3) 0.0191(18) Uani 1 1 d . . .
H15 H 1.1486 0.9742 0.3616 0.023 Uiso 1 1 calc R . .
C16 C 1.0942(5) 1.0657(5) 0.3629(3) 0.028(2) Uani 1 1 d . . .
H16 H 1.1429 1.1047 0.3701 0.034 Uiso 1 1 calc R . .
C17 C 1.0208(4) 1.0878(4) 0.3580(3) 0.0193(18) Uani 1 1 d . . .
H17 H 1.0208 1.1405 0.3622 0.023 Uiso 1 1 calc R . .
C18 C 0.9458(5) 1.0284(4) 0.3464(3) 0.0200(18) Uani 1 1 d . . .
C19 C 0.8659(5) 1.0381(5) 0.3409(3) 0.026(2) Uani 1 1 d . . .
H19 H 0.8579 1.0882 0.3439 0.031 Uiso 1 1 calc R . .
C20 C 0.8001(5) 0.9754(5) 0.3311(3) 0.0230(19) Uani 1 1 d . . .
H20 H 0.7483 0.9845 0.3288 0.028 Uiso 1 1 calc R . .
C21 C 0.8075(5) 0.8971(4) 0.3244(3) 0.0203(18) Uani 1 1 d . . .
H21 H 0.7613 0.8551 0.3169 0.024 Uiso 1 1 calc R . .
C22 C 0.8841(5) 0.8844(4) 0.3291(3) 0.0170(17) Uani 1 1 d . . .
C23 C 0.9182(5) 0.8159(4) 0.3273(3) 0.0147(17) Uani 1 1 d . . .
C24 C 0.9519(5) 0.9503(5) 0.3401(3) 0.024(2) Uani 1 1 d . . .
C25 C 0.7926(4) 0.7165(4) 0.3187(3) 0.0175(17) Uani 1 1 d . . .
C26 C 0.7279(5) 0.6803(4) 0.2682(3) 0.0220(19) Uani 1 1 d . . .
C27 C 0.6495(5) 0.6508(5) 0.2733(3) 0.0230(19) Uani 1 1 d . . .
H27 H 0.6064 0.6241 0.2393 0.028 Uiso 1 1 calc R . .
C28 C 0.6332(5) 0.6593(5) 0.3258(4) 0.024(2) Uani 1 1 d . . .
H28 H 0.5807 0.6376 0.3280 0.029 Uiso 1 1 calc R . .
C29 C 0.6993(5) 0.7025(4) 0.3769(4) 0.0238(19) Uani 1 1 d . . .
H29 H 0.6893 0.7112 0.4134 0.029 Uiso 1 1 calc R . .
C30 C 0.7776(5) 0.7320(4) 0.3741(3) 0.0190(18) Uani 1 1 d . . .
C31 C 0.7363(5) 0.6732(5) 0.2079(3) 0.027(2) Uani 1 1 d . . .
H31 H 0.7937 0.7008 0.2130 0.032 Uiso 1 1 calc R . .
C32 C 0.6829(6) 0.7179(6) 0.1809(4) 0.043(3) Uani 1 1 d . . .
H32A H 0.6902 0.7132 0.1429 0.064 Uiso 1 1 calc R . .
H32B H 0.6991 0.7737 0.2056 0.064 Uiso 1 1 calc R . .
H32C H 0.6260 0.6947 0.1771 0.064 Uiso 1 1 calc R . .
C33 C 0.7210(6) 0.5887(5) 0.1671(4) 0.042(3) Uani 1 1 d . . .
H33A H 0.7654 0.5675 0.1792 0.063 Uiso 1 1 calc R . .
H33B H 0.7176 0.5881 0.1281 0.063 Uiso 1 1 calc R . .
H33C H 0.6702 0.5561 0.1676 0.063 Uiso 1 1 calc R . .
C34 C 0.8438(5) 0.7812(5) 0.4313(4) 0.034(2) Uani 1 1 d . . .
H34 H 0.8956 0.7967 0.4215 0.041 Uiso 1 1 calc R . .
C35 C 0.8231(6) 0.8583(5) 0.4625(4) 0.049(3) Uani 1 1 d . . .
H35A H 0.7716 0.8450 0.4714 0.073 Uiso 1 1 calc R . .
H35B H 0.8190 0.8892 0.4375 0.073 Uiso 1 1 calc R . .
H35C H 0.8658 0.8894 0.4980 0.073 Uiso 1 1 calc R . .
C36 C 0.8576(5) 0.7333(5) 0.4714(4) 0.039(2) Uani 1 1 d . . .
H36A H 0.8073 0.7159 0.4809 0.058 Uiso 1 1 calc R . .
H36B H 0.8998 0.7667 0.5067 0.058 Uiso 1 1 calc R . .
H36C H 0.8743 0.6871 0.4518 0.058 Uiso 1 1 calc R . .
C37 C 1.0383(4) 0.5095(4) 0.2276(3) 0.0158(17) Uani 1 1 d . . .
C38 C 1.0179(5) 0.4307(4) 0.1866(3) 0.0189(18) Uani 1 1 d . . .
C39 C 1.0392(5) 0.3715(5) 0.2059(3) 0.0225(19) Uani 1 1 d . . .
H39 H 1.0242 0.3188 0.1795 0.027 Uiso 1 1 calc R . .
C40 C 1.0825(4) 0.3886(4) 0.2640(3) 0.0200(18) Uani 1 1 d . . .
H40 H 1.0944 0.3474 0.2760 0.024 Uiso 1 1 calc R . .
C41 C 1.1070(4) 0.4659(5) 0.3026(3) 0.0222(19) Uani 1 1 d . . .
H41 H 1.1377 0.4778 0.3406 0.027 Uiso 1 1 calc R . .
C42 C 1.0861(4) 0.5288(4) 0.2853(3) 0.0179(17) Uani 1 1 d . . .
C43 C 0.9732(5) 0.4076(4) 0.1235(3) 0.0198(18) Uani 1 1 d . . .
H43 H 0.9593 0.4552 0.1184 0.024 Uiso 1 1 calc R . .
C44 C 0.8929(5) 0.3402(5) 0.1034(3) 0.028(2) Uani 1 1 d . . .
H44A H 0.9049 0.2922 0.1069 0.042 Uiso 1 1 calc R . .
H44B H 0.8661 0.3298 0.0633 0.042 Uiso 1 1 calc R . .
H44C H 0.8573 0.3564 0.1273 0.042 Uiso 1 1 calc R . .
C45 C 1.0272(5) 0.3818(5) 0.0835(3) 0.026(2) Uani 1 1 d . . .
H45A H 1.0778 0.4236 0.0954 0.038 Uiso 1 1 calc R . .
H45B H 0.9987 0.3723 0.0439 0.038 Uiso 1 1 calc R . .
H45C H 1.0392 0.3333 0.0858 0.038 Uiso 1 1 calc R . .
C46 C 1.1187(5) 0.6143(5) 0.3297(3) 0.0209(19) Uani 1 1 d . . .
H46 H 1.1076 0.6507 0.3091 0.025 Uiso 1 1 calc R . .
C47 C 1.0740(6) 0.6270(5) 0.3780(4) 0.042(3) Uani 1 1 d . . .
H47A H 1.0163 0.6175 0.3609 0.063 Uiso 1 1 calc R . .
H47B H 1.0962 0.6813 0.4055 0.063 Uiso 1 1 calc R . .
H47C H 1.0816 0.5902 0.3977 0.063 Uiso 1 1 calc R . .
C48 C 1.2113(5) 0.6374(5) 0.3567(4) 0.036(2) Uani 1 1 d . . .
H48A H 1.2238 0.6040 0.3785 0.054 Uiso 1 1 calc R . .
H48B H 1.2296 0.6929 0.3825 0.054 Uiso 1 1 calc R . .
H48C H 1.2389 0.6301 0.3263 0.054 Uiso 1 1 calc R . .
C49 C 1.0419(4) 0.6077(4) 0.1780(3) 0.0134(16) Uani 1 1 d . . .
C50 C 1.1213(4) 0.6100(4) 0.1640(3) 0.0155(17) Uani 1 1 d . . .
C51 C 1.1831(5) 0.5745(5) 0.1739(3) 0.0239(19) Uani 1 1 d . . .
H51 H 1.1806 0.5408 0.1953 0.029 Uiso 1 1 calc R . .
C52 C 1.2519(5) 0.5904(5) 0.1505(3) 0.0237(19) Uani 1 1 d . . .
H52 H 1.2936 0.5658 0.1568 0.028 Uiso 1 1 calc R . .
C53 C 1.2585(5) 0.6398(5) 0.1198(3) 0.025(2) Uani 1 1 d . . .
H53 H 1.3049 0.6500 0.1064 0.030 Uiso 1 1 calc R . .
C54 C 1.1937(5) 0.6764(5) 0.1079(3) 0.0206(19) Uani 1 1 d . . .
C55 C 1.1906(5) 0.7281(5) 0.0758(3) 0.026(2) Uani 1 1 d . . .
H55 H 1.2342 0.7426 0.0607 0.031 Uiso 1 1 calc R . .
C56 C 1.1217(5) 0.7575(5) 0.0667(3) 0.023(2) Uani 1 1 d . . .
H56 H 1.1200 0.7912 0.0453 0.028 Uiso 1 1 calc R . .
C57 C 1.0547(5) 0.7373(4) 0.0892(3) 0.0201(18) Uani 1 1 d . . .
H57 H 1.0086 0.7559 0.0815 0.024 Uiso 1 1 calc R . .
C58 C 1.0582(4) 0.6895(4) 0.1229(3) 0.0164(17) Uani 1 1 d . . .
C59 C 1.0043(5) 0.6561(4) 0.1538(3) 0.0169(18) Uani 1 1 d . . .
C60 C 1.1277(4) 0.6592(4) 0.1308(3) 0.0149(17) Uani 1 1 d . . .
C61 C 0.8764(4) 0.6804(4) 0.1139(3) 0.0121(16) Uani 1 1 d . . .
C62 C 0.8580(4) 0.7546(4) 0.1178(3) 0.0177(17) Uani 1 1 d . . .
C63 C 0.8110(5) 0.7589(5) 0.0663(3) 0.0236(19) Uani 1 1 d . . .
H63 H 0.7994 0.8071 0.0674 0.028 Uiso 1 1 calc R . .
C64 C 0.7825(5) 0.6944(5) 0.0151(3) 0.028(2) Uani 1 1 d . . .
H64 H 0.7531 0.6994 -0.0184 0.034 Uiso 1 1 calc R . .
C65 C 0.7971(5) 0.6216(5) 0.0129(3) 0.025(2) Uani 1 1 d . . .
H65 H 0.7763 0.5776 -0.0221 0.030 Uiso 1 1 calc R . .
C66 C 0.8423(4) 0.6127(4) 0.0619(3) 0.0163(17) Uani 1 1 d . . .
C67 C 0.8889(5) 0.8277(4) 0.1742(3) 0.0197(18) Uani 1 1 d . . .
H67 H 0.8883 0.8083 0.2067 0.024 Uiso 1 1 calc R . .
C68 C 0.8366(5) 0.8867(5) 0.1787(3) 0.029(2) Uani 1 1 d . . .
H68A H 0.8441 0.9140 0.1520 0.043 Uiso 1 1 calc R . .
H68B H 0.8531 0.9254 0.2179 0.043 Uiso 1 1 calc R . .
H68C H 0.7796 0.8579 0.1691 0.043 Uiso 1 1 calc R . .
C69 C 0.9779(5) 0.8738(5) 0.1828(4) 0.036(2) Uani 1 1 d . . .
H69A H 1.0131 0.8391 0.1845 0.053 Uiso 1 1 calc R . .
H69B H 0.9956 0.9197 0.2186 0.053 Uiso 1 1 calc R . .
H69C H 0.9808 0.8915 0.1506 0.053 Uiso 1 1 calc R . .
C70 C 0.8526(4) 0.5308(4) 0.0574(3) 0.0183(18) Uani 1 1 d . . .
H70 H 0.8790 0.5342 0.0969 0.022 Uiso 1 1 calc R . .
C71 C 0.9097(5) 0.5061(4) 0.0189(3) 0.0229(19) Uani 1 1 d . . .
H71A H 0.8853 0.5018 -0.0203 0.034 Uiso 1 1 calc R . .
H71B H 0.9174 0.4551 0.0186 0.034 Uiso 1 1 calc R . .
H71C H 0.9620 0.5461 0.0343 0.034 Uiso 1 1 calc R . .
C72 C 0.7698(4) 0.4649(4) 0.0350(3) 0.0237(19) Uani 1 1 d . . .
H72A H 0.7330 0.4826 0.0574 0.036 Uiso 1 1 calc R . .
H72B H 0.7791 0.4163 0.0391 0.036 Uiso 1 1 calc R . .
H72C H 0.7459 0.4548 -0.0055 0.036 Uiso 1 1 calc R . .
C73 C 0.8427(6) 0.5565(5) 0.3206(4) 0.035(2) Uani 1 1 d . . .
H73A H 0.7843 0.5529 0.3128 0.042 Uiso 1 1 calc R . .
H73B H 0.8721 0.6034 0.3554 0.042 Uiso 1 1 calc R . .
C74 C 0.8582(6) 0.4811(5) 0.3286(4) 0.041(3) Uani 1 1 d . . .
H74A H 0.8131 0.4531 0.3393 0.049 Uiso 1 1 calc R . .
H74B H 0.9090 0.4938 0.3587 0.049 Uiso 1 1 calc R . .
C75 C 0.8646(6) 0.4302(5) 0.2690(4) 0.050(3) Uani 1 1 d . . .
H75A H 0.9197 0.4237 0.2716 0.060 Uiso 1 1 calc R . .
H75B H 0.8255 0.3774 0.2542 0.060 Uiso 1 1 calc R . .
C76 C 0.8446(5) 0.4775(5) 0.2297(4) 0.030(2) Uani 1 1 d . . .
H76A H 0.8747 0.4701 0.2003 0.036 Uiso 1 1 calc R . .
H76B H 0.7860 0.4615 0.2105 0.036 Uiso 1 1 calc R . .
C77 C 0.7330(4) 0.8543(4) 0.9071(3) 0.0141(16) Uani 1 1 d . . .
C78 C 0.7760(5) 0.7966(4) 0.8897(3) 0.0206(18) Uani 1 1 d . . .
C79 C 0.8565(5) 0.8098(5) 0.9235(4) 0.034(2) Uani 1 1 d . . .
H79 H 0.8853 0.7718 0.9125 0.040 Uiso 1 1 calc R . .
C80 C 0.8932(5) 0.8780(5) 0.9726(4) 0.034(2) Uani 1 1 d . . .
H80 H 0.9473 0.8873 0.9934 0.040 Uiso 1 1 calc R . .
C81 C 0.8499(5) 0.9319(5) 0.9906(3) 0.029(2) Uani 1 1 d . . .
H81 H 0.8743 0.9761 1.0252 0.035 Uiso 1 1 calc R . .
C82 C 0.7708(5) 0.9230(5) 0.9591(3) 0.0222(19) Uani 1 1 d . . .
C83 C 0.7366(5) 0.7193(4) 0.8351(3) 0.0205(18) Uani 1 1 d . . .
H83 H 0.6766 0.7088 0.8270 0.025 Uiso 1 1 calc R . .
C84 C 0.7615(5) 0.7328(5) 0.7824(3) 0.027(2) Uani 1 1 d . . .
H84A H 0.8161 0.7273 0.7837 0.041 Uiso 1 1 calc R . .
H84B H 0.7603 0.7860 0.7837 0.041 Uiso 1 1 calc R . .
H84C H 0.7236 0.6937 0.7469 0.041 Uiso 1 1 calc R . .
C85 C 0.7591(5) 0.6439(5) 0.8411(3) 0.027(2) Uani 1 1 d . . .
H85A H 0.8171 0.6509 0.8456 0.041 Uiso 1 1 calc R . .
H85B H 0.7287 0.5978 0.8067 0.041 Uiso 1 1 calc R . .
H85C H 0.7456 0.6359 0.8748 0.041 Uiso 1 1 calc R . .
C86 C 0.7273(5) 0.9875(5) 0.9815(3) 0.024(2) Uani 1 1 d . . .
H86 H 0.6737 0.9740 0.9534 0.028 Uiso 1 1 calc R . .
C87 C 0.7136(5) 0.9921(5) 1.0410(3) 0.032(2) Uani 1 1 d . . .
H87A H 0.6794 0.9413 1.0374 0.048 Uiso 1 1 calc R . .
H87B H 0.6872 1.0336 1.0541 0.048 Uiso 1 1 calc R . .
H87C H 0.7658 1.0042 1.0687 0.048 Uiso 1 1 calc R . .
C88 C 0.7786(5) 1.0709(5) 0.9876(4) 0.032(2) Uani 1 1 d . . .
H88A H 0.7474 1.1093 0.9966 0.048 Uiso 1 1 calc R . .
H88B H 0.7918 1.0677 0.9514 0.048 Uiso 1 1 calc R . .
H88C H 0.8286 1.0876 1.0184 0.048 Uiso 1 1 calc R . .
C89 C 0.5842(4) 0.8322(4) 0.8874(3) 0.0135(16) Uani 1 1 d . . .
C90 C 0.5691(4) 0.8015(4) 0.9333(3) 0.0133(16) Uani 1 1 d . . .
C91 C 0.6171(5) 0.7839(4) 0.9761(3) 0.025(2) Uani 1 1 d . . .
H91 H 0.6731 0.7902 0.9799 0.030 Uiso 1 1 calc R . .
C92 C 0.5786(5) 0.7558(4) 1.0143(3) 0.025(2) Uani 1 1 d . . .
H92 H 0.6107 0.7444 1.0436 0.030 Uiso 1 1 calc R . .
C93 C 0.4951(5) 0.7447(4) 1.0096(3) 0.025(2) Uani 1 1 d . . .
H93 H 0.4720 0.7255 1.0351 0.031 Uiso 1 1 calc R . .
C94 C 0.4460(5) 0.7624(4) 0.9668(3) 0.0163(17) Uani 1 1 d . . .
C95 C 0.3596(5) 0.7545(5) 0.9551(3) 0.0236(19) Uani 1 1 d . . .
H95 H 0.3298 0.7333 0.9768 0.028 Uiso 1 1 calc R . .
C96 C 0.3194(5) 0.7774(5) 0.9126(4) 0.028(2) Uani 1 1 d . . .
H96 H 0.2634 0.7731 0.9069 0.034 Uiso 1 1 calc R . .
C97 C 0.3623(5) 0.8079(4) 0.8766(3) 0.0224(19) Uani 1 1 d . . .
H97 H 0.3349 0.8245 0.8485 0.027 Uiso 1 1 calc R . .
C98 C 0.4448(4) 0.8121(4) 0.8843(3) 0.0175(18) Uani 1 1 d . . .
C99 C 0.5081(4) 0.8374(4) 0.8565(3) 0.0124(16) Uani 1 1 d . . .
C100 C 0.4838(4) 0.7902(4) 0.9299(3) 0.0148(17) Uani 1 1 d . . .
C101 C 0.4397(4) 0.9053(4) 0.7993(3) 0.0178(18) Uani 1 1 d . . .
C102 C 0.3681(5) 0.8747(4) 0.7518(3) 0.0173(17) Uani 1 1 d . . .
C103 C 0.3152(5) 0.9224(5) 0.7508(4) 0.026(2) Uani 1 1 d . . .
H103 H 0.2669 0.9026 0.7205 0.032 Uiso 1 1 calc R . .
C104 C 0.3302(5) 0.9989(5) 0.7927(4) 0.033(2) Uani 1 1 d . . .
H104 H 0.2921 1.0286 0.7911 0.039 Uiso 1 1 calc R . .
C105 C 0.4018(5) 1.0286(5) 0.8357(4) 0.029(2) Uani 1 1 d . . .
H105 H 0.4131 1.0802 0.8630 0.035 Uiso 1 1 calc R . .
C106 C 0.4594(4) 0.9851(4) 0.8406(3) 0.0185(18) Uani 1 1 d . . .
C107 C 0.3473(4) 0.7920(4) 0.7048(3) 0.0172(17) Uani 1 1 d . . .
H107 H 0.3993 0.7832 0.6974 0.021 Uiso 1 1 calc R . .
C108 C 0.2919(5) 0.7828(5) 0.6478(3) 0.029(2) Uani 1 1 d . . .
H10A H 0.2382 0.7854 0.6524 0.044 Uiso 1 1 calc R . .
H10B H 0.2875 0.7318 0.6189 0.044 Uiso 1 1 calc R . .
H10C H 0.3143 0.8254 0.6353 0.044 Uiso 1 1 calc R . .
C109 C 0.3097(5) 0.7250(5) 0.7249(4) 0.033(2) Uani 1 1 d . . .
H10D H 0.2580 0.7312 0.7321 0.050 Uiso 1 1 calc R . .
H10E H 0.3466 0.7282 0.7602 0.050 Uiso 1 1 calc R . .
H10F H 0.3007 0.6736 0.6950 0.050 Uiso 1 1 calc R . .
C110 C 0.5405(5) 1.0228(4) 0.8879(3) 0.0218(19) Uani 1 1 d . . .
H110 H 0.5751 0.9859 0.8803 0.026 Uiso 1 1 calc R . .
C111 C 0.5867(5) 1.1035(5) 0.8865(3) 0.027(2) Uani 1 1 d . . .
H11D H 0.5929 1.0958 0.8479 0.040 Uiso 1 1 calc R . .
H11E H 0.6400 1.1229 0.9141 0.040 Uiso 1 1 calc R . .
H11F H 0.5558 1.1420 0.8964 0.040 Uiso 1 1 calc R . .
C112 C 0.5269(5) 1.0326(4) 0.9481(3) 0.0239(19) Uani 1 1 d . . .
H11G H 0.4956 1.0708 0.9577 0.036 Uiso 1 1 calc R . .
H11H H 0.5793 1.0515 0.9769 0.036 Uiso 1 1 calc R . .
H11I H 0.4973 0.9816 0.9476 0.036 Uiso 1 1 calc R . .
C113 C 0.5574(4) 0.5737(4) 0.7246(3) 0.0170(17) Uani 1 1 d . . .
C114 C 0.5838(4) 0.5204(4) 0.6832(3) 0.0166(17) Uani 1 1 d . . .
C115 C 0.5956(5) 0.4494(5) 0.6910(3) 0.0238(19) Uani 1 1 d . . .
H115 H 0.6120 0.4133 0.6629 0.029 Uiso 1 1 calc R . .
C116 C 0.5833(5) 0.4321(5) 0.7391(4) 0.029(2) Uani 1 1 d . . .
H116 H 0.5927 0.3855 0.7438 0.035 Uiso 1 1 calc R . .
C117 C 0.5574(5) 0.4837(4) 0.7797(3) 0.0237(19) Uani 1 1 d . . .
H117 H 0.5496 0.4720 0.8123 0.028 Uiso 1 1 calc R . .
C118 C 0.5422(4) 0.5549(4) 0.7733(3) 0.0167(17) Uani 1 1 d . . .
C119 C 0.6020(5) 0.5353(5) 0.6294(3) 0.0200(18) Uani 1 1 d . . .
H119 H 0.5947 0.5881 0.6311 0.024 Uiso 1 1 calc R . .
C120 C 0.5432(5) 0.4713(5) 0.5721(3) 0.030(2) Uani 1 1 d . . .
H12D H 0.5462 0.4187 0.5711 0.045 Uiso 1 1 calc R . .
H12E H 0.5590 0.4804 0.5393 0.045 Uiso 1 1 calc R . .
H12F H 0.4879 0.4749 0.5700 0.045 Uiso 1 1 calc R . .
C121 C 0.6931(5) 0.5369(5) 0.6298(4) 0.030(2) Uani 1 1 d . . .
H12G H 0.7295 0.5812 0.6633 0.046 Uiso 1 1 calc R . .
H12H H 0.7031 0.5432 0.5948 0.046 Uiso 1 1 calc R . .
H12I H 0.7027 0.4873 0.6316 0.046 Uiso 1 1 calc R . .
C122 C 0.5087(5) 0.6066(5) 0.8186(3) 0.0226(19) Uani 1 1 d . . .
H122 H 0.5385 0.6628 0.8279 0.027 Uiso 1 1 calc R . .
C123 C 0.4146(5) 0.5972(5) 0.7918(4) 0.033(2) Uani 1 1 d . . .
H12J H 0.4078 0.6064 0.7555 0.049 Uiso 1 1 calc R . .
H12K H 0.3961 0.6358 0.8187 0.049 Uiso 1 1 calc R . .
H12L H 0.3828 0.5438 0.7848 0.049 Uiso 1 1 calc R . .
C124 C 0.5197(5) 0.5921(5) 0.8753(3) 0.030(2) Uani 1 1 d . . .
H12M H 0.4840 0.5407 0.8690 0.046 Uiso 1 1 calc R . .
H12N H 0.5064 0.6336 0.9036 0.046 Uiso 1 1 calc R . .
H12O H 0.5759 0.5926 0.8895 0.046 Uiso 1 1 calc R . .
C125 C 0.4971(4) 0.6500(4) 0.6704(3) 0.0142(17) Uani 1 1 d . . .
C126 C 0.4174(5) 0.5904(4) 0.6354(3) 0.0165(17) Uani 1 1 d . . .
C127 C 0.3717(4) 0.5201(4) 0.6363(3) 0.0197(18) Uani 1 1 d . . .
H127 H 0.3904 0.5004 0.6651 0.024 Uiso 1 1 calc R . .
C128 C 0.2967(5) 0.4780(5) 0.5934(3) 0.0216(18) Uani 1 1 d . . .
H128 H 0.2665 0.4299 0.5940 0.026 Uiso 1 1 calc R . .
C129 C 0.2659(5) 0.5057(5) 0.5498(3) 0.026(2) Uani 1 1 d . . .
H129 H 0.2155 0.4770 0.5224 0.031 Uiso 1 1 calc R . .
C130 C 0.3121(5) 0.5779(5) 0.5476(3) 0.0237(19) Uani 1 1 d . . .
C131 C 0.2918(5) 0.6148(5) 0.5058(3) 0.0238(19) Uani 1 1 d . . .
H131 H 0.2423 0.5918 0.4766 0.029 Uiso 1 1 calc R . .
C132 C 0.3443(5) 0.6828(5) 0.5086(3) 0.025(2) Uani 1 1 d . . .
H132 H 0.3302 0.7050 0.4804 0.030 Uiso 1 1 calc R . .
C133 C 0.4208(5) 0.7220(5) 0.5532(3) 0.0243(19) Uani 1 1 d . . .
H133 H 0.4557 0.7689 0.5543 0.029 Uiso 1 1 calc R . .
C134 C 0.4412(4) 0.6883(4) 0.5945(3) 0.0137(16) Uani 1 1 d . . .
C135 C 0.5120(4) 0.7083(4) 0.6464(3) 0.0144(17) Uani 1 1 d . . .
C136 C 0.3863(4) 0.6178(4) 0.5909(3) 0.0162(17) Uani 1 1 d . . .
C137 C 0.6049(4) 0.8212(4) 0.6356(3) 0.0175(18) Uani 1 1 d . . .
C138 C 0.6575(4) 0.7968(5) 0.6028(3) 0.0193(18) Uani 1 1 d . . .
C139 C 0.6906(5) 0.8434(5) 0.5737(3) 0.026(2) Uani 1 1 d . . .
H139 H 0.7256 0.8261 0.5515 0.032 Uiso 1 1 calc R . .
C140 C 0.6723(5) 0.9147(5) 0.5773(3) 0.030(2) Uani 1 1 d . . .
H140 H 0.6964 0.9466 0.5590 0.036 Uiso 1 1 calc R . .
C141 C 0.6180(5) 0.9385(5) 0.6083(3) 0.025(2) Uani 1 1 d . . .
H141 H 0.6053 0.9865 0.6100 0.030 Uiso 1 1 calc R . .
C142 C 0.5810(5) 0.8928(5) 0.6374(3) 0.0237(19) Uani 1 1 d . . .
C143 C 0.6806(5) 0.7180(5) 0.5975(3) 0.0236(19) Uani 1 1 d . . .
H143 H 0.6615 0.6984 0.6264 0.028 Uiso 1 1 calc R . .
C144 C 0.6338(5) 0.6551(5) 0.5360(4) 0.036(2) Uani 1 1 d . . .
H14A H 0.5756 0.6461 0.5310 0.053 Uiso 1 1 calc R . .
H14B H 0.6480 0.6054 0.5319 0.053 Uiso 1 1 calc R . .
H14C H 0.6489 0.6746 0.5068 0.053 Uiso 1 1 calc R . .
C145 C 0.7737(5) 0.7259(5) 0.6085(4) 0.031(2) Uani 1 1 d . . .
H14D H 0.7943 0.7474 0.5819 0.046 Uiso 1 1 calc R . .
H14E H 0.7828 0.6738 0.6025 0.046 Uiso 1 1 calc R . .
H14F H 0.8018 0.7613 0.6480 0.046 Uiso 1 1 calc R . .
C146 C 0.5184(5) 0.9200(5) 0.6676(3) 0.0218(19) Uani 1 1 d . . .
H146 H 0.4913 0.8759 0.6782 0.026 Uiso 1 1 calc R . .
C147 C 0.4523(5) 0.9388(5) 0.6278(4) 0.038(2) Uani 1 1 d . . .
H14G H 0.4773 0.9827 0.6175 0.058 Uiso 1 1 calc R . .
H14H H 0.4122 0.9535 0.6480 0.058 Uiso 1 1 calc R . .
H14I H 0.4258 0.8921 0.5930 0.058 Uiso 1 1 calc R . .
C148 C 0.5587(5) 0.9941(5) 0.7242(4) 0.031(2) Uani 1 1 d . . .
H14J H 0.5958 0.9805 0.7513 0.047 Uiso 1 1 calc R . .
H14K H 0.5168 1.0108 0.7415 0.047 Uiso 1 1 calc R . .
H14L H 0.5887 1.0371 0.7153 0.047 Uiso 1 1 calc R . .
C149 C 0.7628(5) 0.9100(5) 0.7424(3) 0.025(2) Uani 1 1 d . . .
H14A H 0.7490 0.9408 0.7183 0.030 Uiso 1 1 calc R . .
H14B H 0.7600 0.8563 0.7172 0.030 Uiso 1 1 calc R . .
C150 C 0.8469(5) 0.9502(6) 0.7837(4) 0.037(2) Uani 1 1 d . . .
H15A H 0.8786 0.9878 0.7702 0.044 Uiso 1 1 calc R . .
H15B H 0.8763 0.9107 0.7870 0.044 Uiso 1 1 calc R . .
C151 C 0.8331(5) 0.9942(5) 0.8420(4) 0.034(2) Uani 1 1 d . . .
H15C H 0.8626 1.0509 0.8567 0.041 Uiso 1 1 calc R . .
H15D H 0.8512 0.9711 0.8707 0.041 Uiso 1 1 calc R . .
C152 C 0.7408(5) 0.9829(5) 0.8286(3) 0.026(2) Uani 1 1 d . . .
H15E H 0.7209 0.9801 0.8619 0.032 Uiso 1 1 calc R . .
H15F H 0.7263 1.0267 0.8183 0.032 Uiso 1 1 calc R . .

loop_
_atom_site_aniso_label
_atom_site_aniso_U_11
_atom_site_aniso_U_22
_atom_site_aniso_U_33
_atom_site_aniso_U_23
_atom_site_aniso_U_13
_atom_site_aniso_U_12
Th1 0.01714(17) 0.01252(17) 0.01105(16) 0.00320(13) 0.00312(13) 0.00219(13)
Th2 0.01493(16) 0.01281(17) 0.01261(16) 0.00251(13) 0.00383(13) 0.00324(13)
N1 0.019(3) 0.011(3) 0.008(3) -0.002(3) -0.003(3) 0.003(3)
N2 0.017(4) 0.013(3) 0.023(4) 0.010(3) 0.003(3) -0.004(3)
N3 0.022(4) 0.018(4) 0.013(3) 0.010(3) 0.002(3) 0.006(3)
N4 0.023(4) 0.013(3) 0.010(3) 0.002(3) 0.007(3) 0.004(3)
N5 0.014(3) 0.018(4) 0.013(3) 0.004(3) 0.002(3) -0.001(3)
N6 0.021(4) 0.013(3) 0.016(3) 0.003(3) 0.008(3) 0.006(3)
N7 0.017(3) 0.012(3) 0.010(3) -0.002(3) 0.003(3) 0.004(3)
N8 0.010(3) 0.014(3) 0.019(4) 0.005(3) 0.005(3) 0.005(3)
O1 0.032(3) 0.021(3) 0.035(3) 0.011(3) 0.024(3) 0.003(3)
O2 0.020(3) 0.021(3) 0.018(3) 0.007(2) 0.007(2) -0.001(2)
C1 0.022(4) 0.011(4) 0.012(4) 0.002(3) -0.009(3) -0.001(3)
C2 0.020(4) 0.010(4) 0.025(5) 0.005(4) 0.004(4) 0.002(3)
C3 0.021(5) 0.026(5) 0.030(5) 0.010(4) 0.006(4) 0.000(4)
C4 0.022(5) 0.023(5) 0.023(5) -0.002(4) -0.011(4) -0.014(4)
C5 0.038(6) 0.028(5) 0.012(4) 0.004(4) -0.002(4) 0.003(4)
C6 0.028(5) 0.022(5) 0.017(4) 0.008(4) 0.000(4) 0.005(4)
C7 0.013(4) 0.029(5) 0.018(4) 0.003(4) -0.005(3) -0.006(4)
C8 0.045(6) 0.043(6) 0.024(5) 0.003(5) 0.012(5) -0.002(5)
C9 0.029(5) 0.037(6) 0.020(5) 0.004(4) 0.010(4) 0.002(4)
C10 0.043(6) 0.023(5) 0.017(5) 0.001(4) 0.006(4) 0.002(4)
C11 0.057(7) 0.037(6) 0.021(5) 0.008(4) 0.008(5) 0.019(5)
C12 0.037(5) 0.025(5) 0.016(4) 0.000(4) 0.006(4) 0.014(4)
C13 0.016(4) 0.016(4) 0.011(4) 0.004(3) 0.004(3) 0.003(3)
C14 0.025(5) 0.019(5) 0.011(4) 0.002(3) 0.005(4) 0.005(4)
C15 0.018(4) 0.013(4) 0.027(5) 0.011(4) 0.002(4) 0.004(4)
C16 0.039(5) 0.009(4) 0.022(5) 0.000(4) -0.001(4) -0.006(4)
C17 0.022(5) 0.014(4) 0.023(4) 0.007(4) 0.005(4) 0.008(4)
C18 0.030(5) 0.011(4) 0.006(4) -0.004(3) -0.002(3) -0.002(4)
C19 0.045(6) 0.015(5) 0.020(5) 0.008(4) 0.010(4) 0.009(4)
C20 0.025(5) 0.023(5) 0.020(4) 0.003(4) 0.007(4) 0.010(4)
C21 0.026(5) 0.016(4) 0.014(4) -0.001(3) 0.001(4) 0.008(4)
C22 0.024(5) 0.020(4) 0.009(4) 0.006(3) 0.004(3) 0.008(4)
C23 0.027(5) 0.008(4) 0.006(4) -0.001(3) 0.004(3) 0.002(3)
C24 0.043(6) 0.019(5) 0.011(4) 0.003(4) 0.009(4) 0.011(4)
C25 0.015(4) 0.013(4) 0.022(4) 0.004(3) 0.002(3) 0.004(3)
C26 0.029(5) 0.010(4) 0.025(5) 0.003(4) 0.010(4) 0.003(4)
C27 0.027(5) 0.023(5) 0.022(5) 0.011(4) 0.011(4) 0.005(4)
C28 0.020(5) 0.021(5) 0.039(5) 0.015(4) 0.018(4) 0.005(4)
C29 0.028(5) 0.019(5) 0.028(5) 0.007(4) 0.020(4) 0.006(4)
C30 0.021(4) 0.016(4) 0.016(4) 0.000(3) 0.005(4) 0.005(4)
C31 0.026(5) 0.027(5) 0.024(5) 0.003(4) 0.012(4) 0.004(4)
C32 0.060(7) 0.057(7) 0.025(5) 0.025(5) 0.021(5) 0.022(6)
C33 0.054(6) 0.040(6) 0.019(5) -0.002(4) 0.009(5) 0.006(5)
C34 0.038(6) 0.027(5) 0.031(5) 0.004(4) 0.023(5) -0.008(4)
C35 0.080(8) 0.022(5) 0.032(6) 0.003(4) 0.022(6) -0.009(5)
C36 0.031(5) 0.040(6) 0.032(5) 0.011(5) -0.002(4) -0.004(5)
C37 0.010(4) 0.011(4) 0.028(5) 0.009(4) 0.003(3) 0.006(3)
C38 0.019(4) 0.016(4) 0.020(4) 0.004(4) 0.008(4) 0.004(4)
C39 0.025(5) 0.020(5) 0.019(4) 0.001(4) 0.012(4) 0.005(4)
C40 0.023(5) 0.017(4) 0.025(5) 0.011(4) 0.005(4) 0.011(4)
C41 0.017(4) 0.024(5) 0.024(5) 0.007(4) 0.004(4) 0.007(4)
C42 0.013(4) 0.020(4) 0.024(5) 0.011(4) 0.010(4) 0.005(3)
C43 0.028(5) 0.015(4) 0.020(4) 0.008(4) 0.004(4) 0.011(4)
C44 0.027(5) 0.028(5) 0.021(5) -0.001(4) 0.001(4) 0.010(4)
C45 0.032(5) 0.024(5) 0.018(4) 0.005(4) 0.006(4) 0.008(4)
C46 0.028(5) 0.024(5) 0.016(4) 0.010(4) 0.007(4) 0.012(4)
C47 0.080(8) 0.018(5) 0.028(5) 0.002(4) 0.026(5) 0.009(5)
C48 0.037(6) 0.018(5) 0.038(6) 0.002(4) -0.011(4) 0.010(4)
C49 0.013(4) 0.013(4) 0.014(4) 0.006(3) 0.003(3) 0.002(3)
C50 0.013(4) 0.017(4) 0.006(4) -0.003(3) -0.002(3) -0.002(3)
C51 0.031(5) 0.022(5) 0.017(4) 0.007(4) 0.005(4) 0.005(4)
C52 0.012(4) 0.026(5) 0.025(5) 0.002(4) 0.002(4) 0.005(4)
C53 0.020(5) 0.028(5) 0.019(5) -0.001(4) 0.007(4) 0.001(4)
C54 0.014(4) 0.017(4) 0.017(4) 0.000(4) -0.002(3) -0.010(3)
C55 0.029(5) 0.021(5) 0.017(4) -0.002(4) 0.003(4) -0.002(4)
C56 0.035(5) 0.014(4) 0.014(4) 0.001(4) 0.008(4) -0.004(4)
C57 0.026(5) 0.016(4) 0.019(4) 0.009(4) 0.006(4) 0.003(4)
C58 0.016(4) 0.013(4) 0.013(4) -0.003(3) 0.003(3) 0.002(3)
C59 0.023(5) 0.011(4) 0.006(4) -0.001(3) -0.003(3) -0.006(3)
C60 0.019(4) 0.010(4) 0.013(4) 0.004(3) 0.002(3) -0.001(3)
C61 0.017(4) 0.008(4) 0.009(4) 0.001(3) 0.008(3) -0.003(3)
C62 0.018(4) 0.014(4) 0.019(4) 0.002(3) 0.008(3) 0.003(3)
C63 0.029(5) 0.023(5) 0.019(5) 0.009(4) 0.000(4) 0.012(4)
C64 0.041(5) 0.033(5) 0.010(4) 0.004(4) -0.003(4) 0.025(4)
C65 0.030(5) 0.028(5) 0.009(4) -0.003(4) -0.004(4) 0.011(4)
C66 0.017(4) 0.014(4) 0.021(4) 0.007(4) 0.010(4) 0.005(3)
C67 0.029(5) 0.014(4) 0.015(4) 0.005(3) 0.005(4) 0.006(4)
C68 0.042(5) 0.020(5) 0.021(5) 0.001(4) 0.006(4) 0.015(4)
C69 0.034(5) 0.027(5) 0.037(6) -0.001(4) 0.017(5) 0.002(4)
C70 0.017(4) 0.022(5) 0.019(4) 0.011(4) 0.005(3) 0.005(4)
C71 0.024(5) 0.017(4) 0.020(4) -0.002(4) 0.004(4) 0.006(4)
C72 0.021(5) 0.018(5) 0.028(5) 0.004(4) 0.009(4) 0.001(4)
C73 0.061(7) 0.027(5) 0.037(5) 0.023(4) 0.032(5) 0.018(5)
C74 0.047(6) 0.028(5) 0.066(7) 0.030(5) 0.033(6) 0.011(5)
C75 0.062(7) 0.026(6) 0.075(8) 0.017(5) 0.054(6) 0.008(5)
C76 0.023(5) 0.018(5) 0.046(6) 0.007(4) 0.015(4) 0.001(4)
C77 0.013(4) 0.014(4) 0.014(4) 0.005(3) 0.001(3) 0.002(3)
C78 0.023(5) 0.019(5) 0.018(4) 0.001(4) 0.004(4) 0.011(4)
C79 0.021(5) 0.030(5) 0.053(6) 0.016(5) 0.007(4) 0.016(4)
C80 0.019(5) 0.033(6) 0.031(5) -0.005(4) -0.006(4) 0.007(4)
C81 0.024(5) 0.027(5) 0.020(5) -0.005(4) -0.002(4) -0.001(4)
C82 0.024(5) 0.019(5) 0.020(4) 0.004(4) 0.002(4) 0.004(4)
C83 0.016(4) 0.019(4) 0.022(5) 0.002(4) 0.001(4) 0.005(4)
C84 0.017(4) 0.035(5) 0.027(5) 0.009(4) 0.006(4) 0.005(4)
C85 0.032(5) 0.022(5) 0.027(5) 0.010(4) 0.000(4) 0.009(4)
C86 0.022(5) 0.031(5) 0.012(4) 0.000(4) 0.001(4) 0.009(4)
C87 0.041(6) 0.030(5) 0.019(5) 0.002(4) 0.008(4) 0.009(4)
C88 0.037(5) 0.029(5) 0.029(5) 0.006(4) 0.011(4) 0.010(4)
C89 0.013(4) 0.006(4) 0.014(4) -0.002(3) 0.002(3) -0.002(3)
C90 0.022(4) 0.009(4) 0.008(4) 0.001(3) 0.003(3) 0.004(3)
C91 0.032(5) 0.019(5) 0.018(4) 0.004(4) 0.003(4) 0.003(4)
C92 0.039(5) 0.015(4) 0.026(5) 0.013(4) 0.003(4) 0.013(4)
C93 0.049(6) 0.012(4) 0.010(4) -0.003(3) 0.012(4) 0.003(4)
C94 0.024(5) 0.007(4) 0.021(4) 0.005(3) 0.014(4) 0.004(3)
C95 0.030(5) 0.020(5) 0.019(4) 0.005(4) 0.014(4) -0.001(4)
C96 0.023(5) 0.023(5) 0.034(5) 0.003(4) 0.017(4) 0.002(4)
C97 0.020(5) 0.019(5) 0.024(5) 0.004(4) 0.005(4) 0.001(4)
C98 0.016(4) 0.010(4) 0.016(4) -0.005(3) 0.001(3) -0.004(3)
C99 0.016(4) 0.008(4) 0.012(4) 0.002(3) 0.002(3) 0.005(3)
C100 0.021(4) 0.004(4) 0.016(4) -0.001(3) 0.002(3) 0.005(3)
C101 0.013(4) 0.018(4) 0.028(5) 0.013(4) 0.008(4) 0.003(3)
C102 0.027(5) 0.015(4) 0.013(4) 0.005(3) 0.013(4) 0.005(4)
C103 0.026(5) 0.018(5) 0.035(5) 0.006(4) 0.007(4) 0.012(4)
C104 0.030(5) 0.034(6) 0.027(5) 0.000(4) 0.001(4) 0.018(4)
C105 0.041(6) 0.020(5) 0.028(5) 0.003(4) 0.010(4) 0.020(4)
C106 0.016(4) 0.016(4) 0.021(4) 0.004(4) 0.004(3) 0.005(3)
C107 0.013(4) 0.020(4) 0.015(4) 0.003(3) 0.002(3) 0.005(3)
C108 0.027(5) 0.024(5) 0.029(5) -0.001(4) 0.003(4) 0.010(4)
C109 0.042(6) 0.017(5) 0.032(5) -0.001(4) 0.008(4) 0.009(4)
C110 0.026(5) 0.010(4) 0.021(4) -0.005(3) 0.006(4) 0.005(4)
C111 0.030(5) 0.022(5) 0.018(4) 0.000(4) 0.003(4) 0.002(4)
C112 0.025(5) 0.014(4) 0.029(5) 0.002(4) 0.004(4) 0.008(4)
C113 0.012(4) 0.007(4) 0.028(5) 0.005(3) 0.000(3) 0.003(3)
C114 0.012(4) 0.014(4) 0.023(4) 0.006(4) 0.004(3) 0.003(3)
C115 0.019(5) 0.019(5) 0.022(5) -0.004(4) -0.002(4) 0.006(4)
C116 0.027(5) 0.019(5) 0.042(6) 0.013(4) 0.000(4) 0.014(4)
C117 0.026(5) 0.018(5) 0.023(5) 0.005(4) -0.001(4) 0.009(4)
C118 0.015(4) 0.009(4) 0.021(4) 0.004(3) 0.001(3) 0.000(3)
C119 0.024(5) 0.023(5) 0.019(4) 0.010(4) 0.012(4) 0.010(4)
C120 0.033(5) 0.023(5) 0.024(5) -0.001(4) 0.006(4) 0.001(4)
C121 0.035(5) 0.019(5) 0.040(6) 0.009(4) 0.012(4) 0.016(4)
C122 0.033(5) 0.022(5) 0.019(4) 0.014(4) 0.007(4) 0.012(4)
C123 0.043(6) 0.025(5) 0.044(6) 0.016(4) 0.020(5) 0.024(4)
C124 0.046(6) 0.030(5) 0.016(4) 0.006(4) 0.013(4) 0.010(4)
C125 0.014(4) 0.012(4) 0.017(4) 0.003(3) 0.007(3) 0.006(3)
C126 0.023(4) 0.021(5) 0.012(4) 0.008(4) 0.012(3) 0.008(4)
C127 0.019(4) 0.016(4) 0.020(4) 0.005(4) 0.006(4) 0.000(4)
C128 0.017(4) 0.019(5) 0.028(5) 0.008(4) 0.008(4) 0.002(4)
C129 0.018(4) 0.026(5) 0.024(5) 0.001(4) 0.004(4) 0.002(4)
C130 0.031(5) 0.025(5) 0.013(4) 0.006(4) 0.007(4) 0.004(4)
C131 0.018(4) 0.033(5) 0.008(4) -0.002(4) -0.004(3) 0.004(4)
C132 0.026(5) 0.027(5) 0.019(4) 0.008(4) 0.003(4) 0.007(4)
C133 0.024(5) 0.028(5) 0.020(5) 0.012(4) 0.004(4) 0.001(4)
C134 0.015(4) 0.015(4) 0.012(4) 0.003(3) 0.010(3) 0.004(3)
C135 0.011(4) 0.011(4) 0.017(4) -0.001(3) 0.001(3) 0.005(3)
C136 0.018(4) 0.018(4) 0.010(4) -0.001(3) 0.003(3) 0.010(4)
C137 0.014(4) 0.011(4) 0.018(4) -0.001(3) 0.002(3) -0.005(3)
C138 0.016(4) 0.025(5) 0.015(4) 0.007(4) 0.005(3) 0.000(4)
C139 0.024(5) 0.034(5) 0.019(5) 0.007(4) 0.007(4) 0.008(4)
C140 0.023(5) 0.044(6) 0.018(5) 0.017(4) 0.000(4) -0.006(4)
C141 0.025(5) 0.018(5) 0.035(5) 0.014(4) 0.006(4) 0.005(4)
C142 0.019(4) 0.025(5) 0.026(5) 0.006(4) 0.005(4) 0.009(4)
C143 0.028(5) 0.024(5) 0.015(4) 0.001(4) 0.013(4) 0.004(4)
C144 0.034(5) 0.026(5) 0.038(6) 0.001(4) 0.014(5) 0.003(4)
C145 0.029(5) 0.026(5) 0.035(5) 0.009(4) 0.009(4) 0.008(4)
C146 0.021(4) 0.025(5) 0.028(5) 0.020(4) 0.006(4) 0.007(4)
C147 0.031(5) 0.039(6) 0.047(6) 0.018(5) 0.013(5) 0.007(5)
C148 0.031(5) 0.028(5) 0.032(5) 0.011(4) 0.002(4) 0.007(4)
C149 0.024(5) 0.022(5) 0.026(5) 0.008(4) 0.011(4) -0.004(4)
C150 0.021(5) 0.051(6) 0.030(5) 0.007(5) 0.011(4) -0.002(4)
C151 0.024(5) 0.042(6) 0.035(5) 0.012(5) 0.012(4) 0.006(4)
C152 0.030(5) 0.016(5) 0.026(5) 0.006(4) 0.008(4) -0.007(4)

loop_
_atom_type_symbol
_atom_type_description
_atom_type_scat_dispersion_real
_atom_type_scat_dispersion_imag
_atom_type_scat_source
C C 0.0033 0.0016 'International Tables Vol C Tables 4.2.6.8 and 6.1.1.4'
H H 0.0000 0.0000 'International Tables Vol C Tables 4.2.6.8 and 6.1.1.4'
N N 0.0061 0.0033 'International Tables Vol C Tables 4.2.6.8 and 6.1.1.4'
Th Th -7.2400 8.8979 'International Tables Vol C Tables 4.2.6.8 and 6.1.1.4'
O O 0.0106 0.0060 'International Tables Vol C Tables 4.2.6.8 and 6.1.1.4'

loop_
_geom_angle_atom_site_label_1
_geom_angle_atom_site_label_2
_geom_angle_atom_site_label_3
_geom_angle
_geom_angle_site_symmetry_1
_geom_angle_site_symmetry_3
_geom_angle_publ_flag
N4 Th1 N2 115.3(2) . . ?
N4 Th1 N1 124.0(2) . . ?
N2 Th1 N1 79.3(2) . . ?
N4 Th1 N3 79.1(2) . . ?
N2 Th1 N3 149.9(2) . . ?
N1 Th1 N3 115.8(2) . . ?
N4 Th1 O1 111.74(19) . . ?
N2 Th1 O1 74.97(18) . . ?
N1 Th1 O1 124.20(19) . . ?
N3 Th1 O1 75.14(18) . . ?
N4 Th1 C59 31.1(2) . . ?
N2 Th1 C59 145.5(2) . . ?
N1 Th1 C59 111.7(2) . . ?
N3 Th1 C59 56.1(2) . . ?
O1 Th1 C59 117.58(19) . . ?
N4 Th1 C13 112.0(2) . . ?
N2 Th1 C13 56.4(2) . . ?
N1 Th1 C13 30.56(19) . . ?
N3 Th1 C13 145.6(2) . . ?
O1 Th1 C13 124.56(18) . . ?
C59 Th1 C13 117.6(2) . . ?
N4 Th1 C23 108.5(2) . . ?
N2 Th1 C23 29.57(19) . . ?
N1 Th1 C23 57.6(2) . . ?
N3 Th1 C23 171.7(2) . . ?
O1 Th1 C23 104.07(19) . . ?
C59 Th1 C23 129.6(2) . . ?
C13 Th1 C23 29.1(2) . . ?
N4 Th1 C49 57.6(2) . . ?
N2 Th1 C49 171.2(2) . . ?
N1 Th1 C49 108.9(2) . . ?
N3 Th1 C49 29.49(19) . . ?
O1 Th1 C49 102.21(18) . . ?
C59 Th1 C49 28.8(2) . . ?
C13 Th1 C49 129.7(2) . . ?
C23 Th1 C49 153.5(2) . . ?
N6 Th2 N8 113.4(2) . . ?
N6 Th2 N7 124.0(2) . . ?
N8 Th2 N7 78.6(2) . . ?
N6 Th2 N5 79.2(2) . . ?
N8 Th2 N5 151.2(2) . . ?
N7 Th2 N5 117.0(2) . . ?
N6 Th2 O2 101.74(19) . . ?
N8 Th2 O2 76.93(18) . . ?
N7 Th2 O2 133.73(18) . . ?
N5 Th2 O2 75.12(18) . . ?
N6 Th2 C99 30.4(2) . . ?
N8 Th2 C99 143.1(2) . . ?
N7 Th2 C99 113.0(2) . . ?
N5 Th2 C99 56.3(2) . . ?
O2 Th2 C99 110.17(18) . . ?
N6 Th2 C125 111.0(2) . . ?
N8 Th2 C125 56.1(2) . . ?
N7 Th2 C125 30.1(2) . . ?
N5 Th2 C125 146.0(2) . . ?
O2 Th2 C125 130.17(18) . . ?
C99 Th2 C125 117.2(2) . . ?
N6 Th2 C135 108.0(2) . . ?
N8 Th2 C135 29.6(2) . . ?
N7 Th2 C135 56.0(2) . . ?
N5 Th2 C135 171.8(2) . . ?
O2 Th2 C135 106.46(18) . . ?
C99 Th2 C135 128.7(2) . . ?
C125 Th2 C135 28.3(2) . . ?
N6 Th2 C89 57.3(2) . . ?
N8 Th2 C89 169.1(2) . . ?
N7 Th2 C89 111.0(2) . . ?
N5 Th2 C89 29.00(19) . . ?
O2 Th2 C89 98.67(17) . . ?
C99 Th2 C89 29.18(19) . . ?
C125 Th2 C89 130.4(2) . . ?
C135 Th2 C89 153.4(2) . . ?
C1 N1 C13 116.4(6) . . ?
C1 N1 Th1 150.7(5) . . ?
C13 N1 Th1 92.7(4) . . ?
C23 N2 C25 119.8(6) . . ?
C23 N2 Th1 94.6(4) . . ?
C25 N2 Th1 140.8(5) . . ?
C49 N3 C37 121.6(6) . . ?
C49 N3 Th1 93.8(4) . . ?
C37 N3 Th1 139.3(5) . . ?
C61 N4 C59 114.9(5) . . ?
C61 N4 Th1 151.7(5) . . ?
C59 N4 Th1 93.3(4) . . ?
C89 N5 C77 120.0(6) . . ?
C89 N5 Th2 95.1(4) . . ?
C77 N5 Th2 140.5(4) . . ?
C99 N6 C101 116.3(6) . . ?
C99 N6 Th2 94.9(4) . . ?
C101 N6 Th2 148.8(5) . . ?
C125 N7 C113 119.1(6) . . ?
C125 N7 Th2 93.4(4) . . ?
C113 N7 Th2 147.4(5) . . ?
C135 N8 C137 120.2(6) . . ?
C135 N8 Th2 95.1(4) . . ?
C137 N8 Th2 143.0(5) . . ?
C73 O1 C76 103.3(6) . . ?
C73 O1 Th1 130.3(5) . . ?
C76 O1 Th1 126.2(4) . . ?
C149 O2 C152 103.6(5) . . ?
C149 O2 Th2 129.7(4) . . ?
C152 O2 Th2 126.4(4) . . ?
C2 C1 C6 118.9(7) . . ?
C2 C1 N1 121.1(7) . . ?
C6 C1 N1 119.8(7) . . ?
C3 C2 C1 119.9(7) . . ?
C3 C2 C7 117.9(7) . . ?
C1 C2 C7 122.1(7) . . ?
C4 C3 C2 121.0(8) . . ?
C3 C4 C5 119.5(7) . . ?
C4 C5 C6 121.1(7) . . ?
C5 C6 C1 119.4(7) . . ?
C5 C6 C10 117.6(7) . . ?
C1 C6 C10 122.9(7) . . ?
C9 C7 C2 114.2(6) . . ?
C9 C7 C8 109.6(7) . . ?
C2 C7 C8 113.4(7) . . ?
C6 C10 C12 111.9(7) . . ?
C6 C10 C11 111.9(7) . . ?
C12 C10 C11 109.0(6) . . ?
C23 C13 N1 125.1(6) . . ?
C23 C13 C14 108.0(6) . . ?
N1 C13 C14 126.6(6) . . ?
C23 C13 Th1 75.9(4) . . ?
N1 C13 Th1 56.7(3) . . ?
C14 C13 Th1 146.0(5) . . ?
C15 C14 C24 118.2(7) . . ?
C15 C14 C13 136.3(7) . . ?
C24 C14 C13 105.5(6) . . ?
C14 C15 C16 119.1(7) . . ?
C17 C16 C15 123.1(7) . . ?
C16 C17 C18 119.0(7) . . ?
C19 C18 C24 115.5(7) . . ?
C19 C18 C17 128.2(7) . . ?
C24 C18 C17 116.3(7) . . ?
C20 C19 C18 121.3(7) . . ?
C19 C20 C21 122.3(8) . . ?
C22 C21 C20 118.7(7) . . ?
C21 C22 C24 118.2(7) . . ?
C21 C22 C23 135.9(7) . . ?
C24 C22 C23 105.9(7) . . ?
N2 C23 C13 122.8(7) . . ?
N2 C23 C22 128.1(7) . . ?
C13 C23 C22 108.9(6) . . ?
N2 C23 Th1 55.9(3) . . ?
C13 C23 Th1 75.0(4) . . ?
C22 C23 Th1 147.4(5) . . ?
C18 C24 C22 123.9(8) . . ?
C18 C24 C14 124.3(8) . . ?
C22 C24 C14 111.7(7) . . ?
C26 C25 C30 120.5(7) . . ?
C26 C25 N2 119.2(7) . . ?
C30 C25 N2 120.3(7) . . ?
C25 C26 C27 118.3(7) . . ?
C25 C26 C31 124.1(7) . . ?
C27 C26 C31 117.6(7) . . ?
C28 C27 C26 122.9(8) . . ?
C27 C28 C29 117.3(7) . . ?
C30 C29 C28 121.8(7) . . ?
C29 C30 C25 118.7(7) . . ?
C29 C30 C34 118.1(7) . . ?
C25 C30 C34 123.3(7) . . ?
C33 C31 C26 114.3(7) . . ?
C33 C31 C32 111.2(7) . . ?
C26 C31 C32 111.3(7) . . ?
C30 C34 C35 110.2(8) . . ?
C30 C34 C36 112.6(7) . . ?
C35 C34 C36 111.1(7) . . ?
C38 C37 C42 120.3(7) . . ?
C38 C37 N3 122.7(7) . . ?
C42 C37 N3 117.0(6) . . ?
C39 C38 C37 118.2(7) . . ?
C39 C38 C43 118.8(7) . . ?
C37 C38 C43 123.0(7) . . ?
C38 C39 C40 122.3(7) . . ?
C41 C40 C39 119.3(7) . . ?
C40 C41 C42 120.8(7) . . ?
C37 C42 C41 118.8(7) . . ?
C37 C42 C46 123.0(7) . . ?
C41 C42 C46 118.1(7) . . ?
C38 C43 C45 111.6(6) . . ?
C38 C43 C44 113.5(6) . . ?
C45 C43 C44 108.5(6) . . ?
C42 C46 C48 112.4(6) . . ?
C42 C46 C47 111.3(6) . . ?
C48 C46 C47 109.9(7) . . ?
N3 C49 C59 123.1(6) . . ?
N3 C49 C50 128.3(6) . . ?
C59 C49 C50 108.3(6) . . ?
N3 C49 Th1 56.7(3) . . ?
C59 C49 Th1 74.2(4) . . ?
C50 C49 Th1 145.1(5) . . ?
C51 C50 C60 118.3(7) . . ?
C51 C50 C49 135.5(7) . . ?
C60 C50 C49 106.1(6) . . ?
C50 C51 C52 118.6(7) . . ?
C53 C52 C51 122.7(8) . . ?
C52 C53 C54 119.7(7) . . ?
C60 C54 C55 117.2(7) . . ?
C60 C54 C53 116.2(7) . . ?
C55 C54 C53 126.6(7) . . ?
C56 C55 C54 119.7(8) . . ?
C55 C56 C57 121.7(7) . . ?
C58 C57 C56 119.3(7) . . ?
C57 C58 C60 118.3(7) . . ?
C57 C58 C59 136.4(7) . . ?
C60 C58 C59 105.3(6) . . ?
C49 C59 N4 124.5(6) . . ?
C49 C59 C58 108.5(7) . . ?
N4 C59 C58 126.7(6) . . ?
C49 C59 Th1 77.0(4) . . ?
N4 C59 Th1 55.6(3) . . ?
C58 C59 Th1 145.4(5) . . ?
C54 C60 C50 124.6(7) . . ?
C54 C60 C58 123.7(7) . . ?
C50 C60 C58 111.7(7) . . ?
C66 C61 N4 120.3(6) . . ?
C66 C61 C62 120.1(7) . . ?
N4 C61 C62 119.6(6) . . ?
C63 C62 C61 117.4(7) . . ?
C63 C62 C67 120.6(7) . . ?
C61 C62 C67 122.0(7) . . ?
C64 C63 C62 121.9(7) . . ?
C63 C64 C65 120.0(7) . . ?
C64 C65 C66 121.3(7) . . ?
C65 C66 C61 119.0(7) . . ?
C65 C66 C70 118.8(7) . . ?
C61 C66 C70 122.3(7) . . ?
C62 C67 C68 114.1(6) . . ?
C62 C67 C69 111.4(6) . . ?
C68 C67 C69 108.1(6) . . ?
C66 C70 C71 111.4(6) . . ?
C66 C70 C72 112.9(6) . . ?
C71 C70 C72 110.0(6) . . ?
O1 C73 C74 106.2(7) . . ?
C73 C74 C75 104.3(7) . . ?
C76 C75 C74 104.5(7) . . ?
O1 C76 C75 102.8(7) . . ?
C78 C77 C82 119.3(7) . . ?
C78 C77 N5 117.5(6) . . ?
C82 C77 N5 123.0(6) . . ?
C77 C78 C79 119.0(7) . . ?
C77 C78 C83 121.5(7) . . ?
C79 C78 C83 119.6(7) . . ?
C80 C79 C78 120.9(8) . . ?
C81 C80 C79 119.9(8) . . ?
C80 C81 C82 122.1(8) . . ?
C81 C82 C77 118.7(7) . . ?
C81 C82 C86 118.9(7) . . ?
C77 C82 C86 122.4(7) . . ?
C84 C83 C85 108.8(6) . . ?
C84 C83 C78 109.3(6) . . ?
C85 C83 C78 114.7(6) . . ?
C87 C86 C82 111.6(7) . . ?
C87 C86 C88 108.5(6) . . ?
C82 C86 C88 110.5(6) . . ?
N5 C89 C99 122.5(6) . . ?
N5 C89 C90 128.5(6) . . ?
C99 C89 C90 108.2(6) . . ?
N5 C89 Th2 55.9(3) . . ?
C99 C89 Th2 73.2(4) . . ?
C90 C89 Th2 145.3(5) . . ?
C91 C90 C100 117.9(7) . . ?
C91 C90 C89 135.2(7) . . ?
C100 C90 C89 106.9(6) . . ?
C90 C91 C92 118.2(7) . . ?
C93 C92 C91 122.6(7) . . ?
C92 C93 C94 119.8(7) . . ?
C100 C94 C93 117.4(7) . . ?
C100 C94 C95 114.7(7) . . ?
C93 C94 C95 127.8(7) . . ?
C96 C95 C94 121.6(7) . . ?
C95 C96 C97 121.2(8) . . ?
C98 C97 C96 118.9(8) . . ?
C97 C98 C100 117.6(7) . . ?
C97 C98 C99 135.2(7) . . ?
C100 C98 C99 107.2(6) . . ?
N6 C99 C89 124.2(6) . . ?
N6 C99 C98 128.1(6) . . ?
C89 C99 C98 107.6(6) . . ?
N6 C99 Th2 54.6(3) . . ?
C89 C99 Th2 77.7(4) . . ?
C98 C99 Th2 146.1(5) . . ?
C94 C100 C98 125.8(7) . . ?
C94 C100 C90 124.1(7) . . ?
C98 C100 C90 110.1(6) . . ?
C102 C101 C106 120.7(7) . . ?
C102 C101 N6 120.7(7) . . ?
C106 C101 N6 118.5(6) . . ?
C103 C102 C101 116.9(7) . . ?
C103 C102 C107 120.5(7) . . ?
C101 C102 C107 122.6(7) . . ?
C102 C103 C104 123.6(8) . . ?
C105 C104 C103 118.0(8) . . ?
C104 C105 C106 122.8(8) . . ?
C105 C106 C101 117.6(7) . . ?
C105 C106 C110 120.6(7) . . ?
C101 C106 C110 121.8(7) . . ?
C108 C107 C102 114.3(6) . . ?
C108 C107 C109 108.9(6) . . ?
C102 C107 C109 112.0(6) . . ?
C106 C110 C112 110.8(6) . . ?
C106 C110 C111 111.6(6) . . ?
C112 C110 C111 111.3(6) . . ?
C114 C113 C118 119.3(7) . . ?
C114 C113 N7 121.2(7) . . ?
C118 C113 N7 119.4(6) . . ?
C113 C114 C115 119.3(7) . . ?
C113 C114 C119 123.3(7) . . ?
C115 C114 C119 117.5(7) . . ?
C116 C115 C114 121.6(7) . . ?
C117 C116 C115 119.5(7) . . ?
C116 C117 C118 121.3(8) . . ?
C113 C118 C117 118.9(7) . . ?
C113 C118 C122 123.1(6) . . ?
C117 C118 C122 118.0(7) . . ?
C114 C119 C120 111.9(6) . . ?
C114 C119 C121 110.0(6) . . ?
C120 C119 C121 109.9(6) . . ?
C124 C122 C118 115.4(6) . . ?
C124 C122 C123 109.8(7) . . ?
C118 C122 C123 110.1(6) . . ?
C135 C125 N7 124.3(7) . . ?
C135 C125 C126 109.0(6) . . ?
N7 C125 C126 126.7(6) . . ?
C135 C125 Th2 76.4(4) . . ?
N7 C125 Th2 56.5(3) . . ?
C126 C125 Th2 148.3(5) . . ?
C127 C126 C136 118.0(7) . . ?
C127 C126 C125 136.3(7) . . ?
C136 C126 C125 105.7(6) . . ?
C126 C127 C128 119.6(7) . . ?
C129 C128 C127 122.2(7) . . ?
C128 C129 C130 119.4(7) . . ?
C136 C130 C129 116.6(7) . . ?
C136 C130 C131 115.8(7) . . ?
C129 C130 C131 127.6(7) . . ?
C132 C131 C130 120.4(7) . . ?
C131 C132 C133 122.6(7) . . ?
C134 C133 C132 118.2(7) . . ?
C133 C134 C136 118.5(7) . . ?
C133 C134 C135 135.5(7) . . ?
C136 C134 C135 106.0(6) . . ?
C125 C135 N8 124.4(7) . . ?
C125 C135 C134 108.0(6) . . ?
N8 C135 C134 127.3(6) . . ?
C125 C135 Th2 75.3(4) . . ?
N8 C135 Th2 55.3(3) . . ?
C134 C135 Th2 148.5(5) . . ?
C130 C136 C134 124.6(7) . . ?
C130 C136 C126 124.1(7) . . ?
C134 C136 C126 111.2(7) . . ?
C138 C137 C142 120.0(7) . . ?
C138 C137 N8 120.1(7) . . ?
C142 C137 N8 119.7(7) . . ?
C137 C138 C139 120.4(7) . . ?
C137 C138 C143 121.1(7) . . ?
C139 C138 C143 118.5(7) . . ?
C140 C139 C138 120.7(8) . . ?
C139 C140 C141 119.5(8) . . ?
C140 C141 C142 122.2(8) . . ?
C141 C142 C137 116.9(7) . . ?
C141 C142 C146 119.5(7) . . ?
C137 C142 C146 123.6(7) . . ?
C138 C143 C145 114.5(6) . . ?
C138 C143 C144 108.4(7) . . ?
C145 C143 C144 109.8(6) . . ?
C142 C146 C147 111.9(7) . . ?
C142 C146 C148 111.9(6) . . ?
C147 C146 C148 109.2(7) . . ?
O2 C149 C150 106.0(6) . . ?
C149 C150 C151 105.4(7) . . ?
C150 C151 C152 104.4(7) . . ?
O2 C152 C151 104.0(6) . . ?

loop_
_geom_bond_atom_site_label_1
_geom_bond_atom_site_label_2
_geom_bond_distance
_geom_bond_site_symmetry_2
_geom_bond_publ_flag
Th1 N4 2.309(6) . ?
Th1 N2 2.338(6) . ?
Th1 N1 2.348(6) . ?
Th1 N3 2.370(6) . ?
Th1 O1 2.556(5) . ?
Th1 C59 2.795(7) . ?
Th1 C13 2.805(7) . ?
Th1 C23 2.816(7) . ?
Th1 C49 2.830(7) . ?
Th2 N6 2.284(6) . ?
Th2 N8 2.331(6) . ?
Th2 N7 2.347(6) . ?
Th2 N5 2.368(6) . ?
Th2 O2 2.574(5) . ?
Th2 C99 2.791(7) . ?
Th2 C125 2.808(7) . ?
Th2 C135 2.823(7) . ?
Th2 C89 2.848(7) . ?
N1 C1 1.422(9) . ?
N1 C13 1.428(9) . ?
N2 C23 1.394(8) . ?
N2 C25 1.442(9) . ?
N3 C49 1.396(9) . ?
N3 C37 1.427(9) . ?
N4 C61 1.418(9) . ?
N4 C59 1.446(9) . ?
N5 C89 1.386(9) . ?
N5 C77 1.429(9) . ?
N6 C99 1.419(9) . ?
N6 C101 1.456(9) . ?
N7 C125 1.409(9) . ?
N7 C113 1.435(9) . ?
N8 C135 1.398(9) . ?
N8 C137 1.440(9) . ?
O1 C73 1.430(9) . ?
O1 C76 1.487(9) . ?
O2 C149 1.456(8) . ?
O2 C152 1.466(9) . ?
C1 C2 1.397(10) . ?
C1 C6 1.411(10) . ?
C2 C3 1.387(10) . ?
C2 C7 1.540(10) . ?
C3 C4 1.375(11) . ?
C4 C5 1.381(11) . ?
C5 C6 1.384(10) . ?
C6 C10 1.537(11) . ?
C7 C9 1.522(10) . ?
C7 C8 1.554(11) . ?
C10 C12 1.530(11) . ?
C10 C11 1.547(11) . ?
C13 C23 1.412(10) . ?
C13 C14 1.484(10) . ?
C14 C15 1.360(10) . ?
C14 C24 1.423(11) . ?
C15 C16 1.421(10) . ?
C16 C17 1.392(11) . ?
C17 C18 1.425(10) . ?
C18 C19 1.404(11) . ?
C18 C24 1.406(10) . ?
C19 C20 1.361(10) . ?
C20 C21 1.414(10) . ?
C21 C22 1.370(10) . ?
C22 C24 1.412(10) . ?
C22 C23 1.469(10) . ?
C25 C26 1.385(10) . ?
C25 C30 1.410(10) . ?
C26 C27 1.396(10) . ?
C26 C31 1.508(10) . ?
C27 C28 1.364(10) . ?
C28 C29 1.417(11) . ?
C29 C30 1.372(10) . ?
C30 C34 1.522(11) . ?
C31 C33 1.494(11) . ?
C31 C32 1.533(11) . ?
C34 C35 1.522(12) . ?
C34 C36 1.534(11) . ?
C37 C38 1.406(10) . ?
C37 C42 1.412(10) . ?
C38 C39 1.389(10) . ?
C38 C43 1.498(10) . ?
C39 C40 1.404(10) . ?
C40 C41 1.360(10) . ?
C41 C42 1.424(10) . ?
C42 C46 1.518(10) . ?
C43 C45 1.523(10) . ?
C43 C44 1.532(10) . ?
C46 C48 1.522(10) . ?
C46 C47 1.533(10) . ?
C49 C59 1.400(10) . ?
C49 C50 1.470(10) . ?
C50 C51 1.368(10) . ?
C50 C60 1.398(10) . ?
C51 C52 1.436(10) . ?
C52 C53 1.351(11) . ?
C53 C54 1.436(11) . ?
C54 C60 1.390(10) . ?
C54 C55 1.415(11) . ?
C55 C56 1.400(11) . ?
C56 C57 1.409(10) . ?
C57 C58 1.385(10) . ?
C58 C60 1.415(10) . ?
C58 C59 1.474(10) . ?
C61 C66 1.406(9) . ?
C61 C62 1.425(10) . ?
C62 C63 1.413(10) . ?
C62 C67 1.518(10) . ?
C63 C64 1.360(10) . ?
C64 C65 1.380(11) . ?
C65 C66 1.391(10) . ?
C66 C70 1.506(10) . ?
C67 C68 1.522(10) . ?
C67 C69 1.532(10) . ?
C70 C71 1.536(10) . ?
C70 C72 1.543(10) . ?
C73 C74 1.510(11) . ?
C74 C75 1.527(12) . ?
C75 C76 1.526(12) . ?
C77 C78 1.406(10) . ?
C77 C82 1.421(10) . ?
C78 C79 1.407(10) . ?
C78 C83 1.541(10) . ?
C79 C80 1.374(11) . ?
C80 C81 1.362(11) . ?
C81 C82 1.385(10) . ?
C82 C86 1.531(10) . ?
C83 C84 1.534(10) . ?
C83 C85 1.536(10) . ?
C86 C87 1.527(10) . ?
C86 C88 1.542(11) . ?
C89 C99 1.422(9) . ?
C89 C90 1.466(9) . ?
C90 C91 1.379(10) . ?
C90 C100 1.423(10) . ?
C91 C92 1.422(10) . ?
C92 C93 1.388(11) . ?
C93 C94 1.391(10) . ?
C94 C100 1.383(10) . ?
C94 C95 1.428(10) . ?
C95 C96 1.372(11) . ?
C96 C97 1.436(10) . ?
C97 C98 1.377(10) . ?
C98 C100 1.414(10) . ?
C98 C99 1.474(10) . ?
C101 C102 1.411(10) . ?
C101 C106 1.423(10) . ?
C102 C103 1.376(10) . ?
C102 C107 1.515(10) . ?
C103 C104 1.395(11) . ?
C104 C105 1.354(11) . ?
C105 C106 1.393(10) . ?
C106 C110 1.516(10) . ?
C107 C108 1.495(10) . ?
C107 C109 1.532(10) . ?
C110 C112 1.527(10) . ?
C110 C111 1.538(10) . ?
C113 C114 1.394(10) . ?
C113 C118 1.417(10) . ?
C114 C115 1.409(10) . ?
C114 C119 1.528(10) . ?
C115 C116 1.375(11) . ?
C116 C117 1.362(11) . ?
C117 C118 1.418(10) . ?
C118 C122 1.517(10) . ?
C119 C120 1.540(10) . ?
C119 C121 1.559(10) . ?
C122 C124 1.503(10) . ?
C122 C123 1.580(11) . ?
C125 C135 1.377(10) . ?
C125 C126 1.478(10) . ?
C126 C127 1.370(10) . ?
C126 C136 1.411(10) . ?
C127 C128 1.404(10) . ?
C128 C129 1.392(10) . ?
C129 C130 1.417(10) . ?
C130 C136 1.393(10) . ?
C130 C131 1.430(11) . ?
C131 C132 1.354(10) . ?
C132 C133 1.433(10) . ?
C133 C134 1.377(10) . ?
C134 C136 1.400(10) . ?
C134 C135 1.491(10) . ?
C137 C138 1.381(10) . ?
C137 C142 1.429(10) . ?
C138 C139 1.385(10) . ?
C138 C143 1.533(11) . ?
C139 C140 1.372(11) . ?
C140 C141 1.373(11) . ?
C141 C142 1.402(10) . ?
C142 C146 1.504(10) . ?
C143 C145 1.540(10) . ?
C143 C144 1.546(10) . ?
C146 C147 1.526(11) . ?
C146 C148 1.538(11) . ?
C149 C150 1.494(10) . ?
C150 C151 1.518(11) . ?
C151 C152 1.516(11) . ?

loop_
_platon_squeeze_void_nr
_platon_squeeze_void_average_x
_platon_squeeze_void_average_y
_platon_squeeze_void_average_z
_platon_squeeze_void_volume
_platon_squeeze_void_count_electrons
_platon_squeeze_void_content
1 0.000 0.500 0.500 654 217 ' '
2 0.500 0.133 0.633 707 222 ' '
